data_1547615
loop_
_publ_author_name
'Shankar, Majji'
'Guntreddi, Tirumaleswararao'
'Ramesh, E.'
'Sahoo, Akhila K.'

_publ_section_title
;
 Transformable Sulfoximine Assisted One-Pot Double Annulation of Vinylic
 C-H Bonds with Unactivated Alkynes.
;
_journal_issue 20
_journal_name_full 'Organic letters'
_journal_page_first 5665
_journal_page_last 5668
_journal_paper_doi 10.1021/acs.orglett.7b02824
_journal_volume 19
_journal_year 2017
_chemical_formula_sum 'C33 H20 Cl7 N O'
_chemical_formula_weight 694.65
_chemical_name_systematic
; 
 ? 
;
_space_group_IT_number 14
_symmetry_cell_setting monoclinic
_symmetry_space_group_name_Hall '-P 2ybc'
_symmetry_space_group_name_H-M 'P 1 21/c 1'
_atom_sites_solution_hydrogens geom
_atom_sites_solution_primary direct
_atom_sites_solution_secondary difmap
_audit_creation_method SHELXL-97
_cell_angle_alpha 90.00
_cell_angle_beta 102.559(4)
_cell_angle_gamma 90.00
_cell_formula_units_Z 4
_cell_length_a 12.1851(16)
_cell_length_b 15.4614(18)
_cell_length_c 17.050(2)
_cell_measurement_reflns_used 9977
_cell_measurement_temperature 298.0
_cell_measurement_theta_max 25.40
_cell_measurement_theta_min 2.29
_cell_volume 3135.3(7)
_computing_cell_refinement 'Bruker SMART'
_computing_data_collection 'Bruker SMART'
_computing_data_reduction 'Bruker SAINT'
_computing_molecular_graphics 'Bruker SHELXTL'
_computing_publication_material 'Bruker SHELXTL'
_computing_structure_refinement 'SHELXL-97 (Sheldrick, 1997)'
_computing_structure_solution 'SHELXS-97 (Sheldrick, 1990)'
_diffrn_ambient_temperature 298.0
_diffrn_measured_fraction_theta_full 0.990
_diffrn_measured_fraction_theta_max 0.990
_diffrn_measurement_device_type 'CCD area detector'
_diffrn_measurement_method 'phi and omega scans'
_diffrn_radiation_monochromator graphite
_diffrn_radiation_source 'fine-focus sealed tube'
_diffrn_radiation_type MoK\a
_diffrn_radiation_wavelength 0.71073
_diffrn_reflns_av_R_equivalents 0.0362
_diffrn_reflns_av_sigmaI/netI 0.0226
_diffrn_reflns_limit_h_max 14
_diffrn_reflns_limit_h_min -14
_diffrn_reflns_limit_k_max 18
_diffrn_reflns_limit_k_min -18
_diffrn_reflns_limit_l_max 20
_diffrn_reflns_limit_l_min -20
_diffrn_reflns_number 37200
_diffrn_reflns_theta_full 25.41
_diffrn_reflns_theta_max 25.41
_diffrn_reflns_theta_min 2.45
_exptl_absorpt_coefficient_mu 0.662
_exptl_absorpt_correction_T_max 1.000
_exptl_absorpt_correction_T_min 0.8712
_exptl_absorpt_correction_type empirical
_exptl_absorpt_process_details sadabs
_exptl_crystal_colour yellow
_exptl_crystal_density_diffrn 1.472
_exptl_crystal_density_method 'not measured'
_exptl_crystal_description plate
_exptl_crystal_F_000 1408
_exptl_crystal_size_max 0.2
_exptl_crystal_size_mid 0.1
_exptl_crystal_size_min 0.01
_refine_diff_density_max 1.079
_refine_diff_density_min -0.914
_refine_diff_density_rms 0.081
_refine_ls_extinction_method none
_refine_ls_goodness_of_fit_ref 1.047
_refine_ls_hydrogen_treatment mixed
_refine_ls_matrix_type full
_refine_ls_number_parameters 383
_refine_ls_number_reflns 5735
_refine_ls_number_restraints 0
_refine_ls_restrained_S_all 1.047
_refine_ls_R_factor_all 0.0820
_refine_ls_R_factor_gt 0.0701
_refine_ls_shift/su_max 0.01
_refine_ls_shift/su_mean 0.007
_refine_ls_structure_factor_coef Fsqd
_refine_ls_weighting_details 'calc w=1/[\s^2^(Fo^2^)+(0.1135P)^2^+4.0829P] where P=(Fo^2^+2Fc^2^)/3'
_refine_ls_weighting_scheme calc
_refine_ls_wR_factor_gt 0.1997
_refine_ls_wR_factor_ref 0.2130
_reflns_number_gt 4706
_reflns_number_total 5735
_reflns_threshold_expression >2sigma(I)
_cod_data_source_file ol7b02824_si_003.cif
_cod_data_source_block majii
_cod_depositor_comments 'Adding full bibliography for 1547615--1547616.cif.'
_cod_original_cell_volume 3135.4(7)
_cod_original_sg_symbol_H-M 'P 21/c'
_cod_database_code 1547615

loop_
_symmetry_equiv_pos_as_xyz
'x, y, z'
'-x, y+1/2, -z+1/2'
'-x, -y, -z'
'x, -y-1/2, z-1/2'

loop_
_atom_site_label
_atom_site_type_symbol
_atom_site_fract_x
_atom_site_fract_y
_atom_site_fract_z
_atom_site_U_iso_or_equiv
_atom_site_adp_type
_atom_site_occupancy
_atom_site_symmetry_multiplicity
_atom_site_calc_flag
_atom_site_refinement_flags
Cl3 Cl 1.12517(9) 0.76894(8) 1.13281(6) 0.0689(3) Uani 1 1 d .
Cl2 Cl 0.65708(10) 1.12826(9) 1.26305(6) 0.0736(4) Uani 1 1 d .
Cl1 Cl 0.56740(12) 0.73236(8) 0.47735(7) 0.0848(4) Uani 1 1 d .
N1 N 0.7559(2) 0.94935(17) 0.82729(15) 0.0383(6) Uani 1 1 d .
C6 C 0.9825(3) 0.7977(2) 0.9911(2) 0.0454(7) Uani 1 1 d .
H6 H 1.0101 0.7449 0.9744 0.054 Uiso 1 1 calc R
C7 C 0.8567(2) 0.8155(2) 0.85608(18) 0.0379(7) Uani 1 1 d .
C8 C 0.7008(3) 1.0337(2) 0.9298(2) 0.0435(7) Uani 1 1 d .
C9 C 0.8549(3) 0.9206(2) 0.96446(18) 0.0388(7) Uani 1 1 d .
O1 O 0.7320(2) 1.00555(17) 0.70036(15) 0.0573(7) Uani 1 1 d .
C11 C 0.7365(3) 0.8362(2) 0.72039(18) 0.0390(7) Uani 1 1 d .
C12 C 0.6925(3) 1.0557(2) 1.0135(2) 0.0448(7) Uani 1 1 d .
C13 C 0.9870(3) 0.9058(3) 1.0925(2) 0.0507(8) Uani 1 1 d .
H13 H 1.0194 0.9277 1.1444 0.061 Uiso 1 1 calc R
C14 C 0.8839(3) 0.7256(2) 0.83395(18) 0.0395(7) Uani 1 1 d .
C15 C 0.7671(3) 0.9683(2) 0.90932(19) 0.0389(7) Uani 1 1 d .
C16 C 0.8994(3) 0.8446(2) 0.93812(18) 0.0385(7) Uani 1 1 d .
C17 C 0.9036(3) 0.9510(2) 1.0422(2) 0.0476(8) Uani 1 1 d .
H17 H 0.8780 1.0039 1.0601 0.057 Uiso 1 1 calc R
C18 C 0.6323(3) 0.7715(2) 0.5722(2) 0.0541(9) Uani 1 1 d .
C19 C 0.9894(3) 0.7051(2) 0.8207(2) 0.0478(8) Uani 1 1 d .
H19 H 1.0450 0.7490 0.8249 0.057 Uiso 1 1 calc R
C20 C 0.7126(3) 1.1599(3) 1.1209(2) 0.0542(9) Uani 1 1 d .
H20 H 0.7350 1.2156 1.1419 0.065 Uiso 1 1 calc R
C21 C 0.7900(2) 0.86737(19) 0.80265(18) 0.0367(6) Uani 1 1 d .
C22 C 0.6327(3) 1.0827(2) 0.8676(2) 0.0499(8) Uani 1 1 d .
H22 H 0.5820 1.1235 0.8817 0.060 Uiso 1 1 calc R
C23 C 0.7233(3) 1.1372(2) 1.0445(2) 0.0513(8) Uani 1 1 d .
H23 H 0.7524 1.1782 1.0128 0.062 Uiso 1 1 calc R
C24 C 0.8050(3) 0.6609(2) 0.8287(2) 0.0497(8) Uani 1 1 d .
H24 H 0.7331 0.6742 0.8386 0.060 Uiso 1 1 calc R
C25 C 0.9330(3) 0.5592(2) 0.7953(2) 0.0523(9) Uani 1 1 d .
C26 C 1.0233(3) 0.8288(2) 1.06730(19) 0.0474(8) Uani 1 1 d .
C27 C 0.7990(3) 0.8080(2) 0.6672(2) 0.0464(8) Uani 1 1 d .
H27 H 0.8787 0.8112 0.6819 0.056 Uiso 1 1 calc R
C28 C 0.7477(3) 0.7751(2) 0.5927(2) 0.0533(9) Uani 1 1 d .
H28 H 0.7914 0.7555 0.5564 0.064 Uiso 1 1 calc R
C29 C 1.0144(3) 0.6216(2) 0.8017(2) 0.0518(9) Uani 1 1 d .
H29 H 1.0868 0.6077 0.7932 0.062 Uiso 1 1 calc R
C30 C 0.8281(3) 0.5772(2) 0.8094(2) 0.0551(9) Uani 1 1 d .
H30 H 0.7731 0.5330 0.8059 0.066 Uiso 1 1 calc R
C31 C 0.6360(3) 1.0743(2) 0.7892(2) 0.0486(8) Uani 1 1 d .
C32 C 0.5673(3) 0.7988(3) 0.6240(3) 0.0592(10) Uani 1 1 d .
H32 H 0.4876 0.7957 0.6090 0.071 Uiso 1 1 calc R
C33 C 0.6691(3) 1.1007(3) 1.1658(2) 0.0521(9) Uani 1 1 d .
C34 C 0.7101(3) 1.0109(2) 0.7664(2) 0.0440(7) Uani 1 1 d .
C35 C 0.6201(3) 0.8310(3) 0.6985(2) 0.0518(8) Uani 1 1 d .
H35 H 0.5761 0.8498 0.7350 0.062 Uiso 1 1 calc R
C36 C 0.6484(4) 0.9978(3) 1.0603(2) 0.0584(10) Uani 1 1 d .
H36 H 0.6259 0.9419 1.0397 0.070 Uiso 1 1 calc R
C37 C 0.6365(4) 1.0200(3) 1.1368(2) 0.0628(10) Uani 1 1 d .
H37 H 0.6062 0.9798 1.1686 0.075 Uiso 1 1 calc R
Cl4 Cl 0.36734(17) 0.47383(14) 1.04605(12) 0.1231(6) Uani 1 1 d .
Cl5 Cl 0.2774(3) 0.63436(13) 0.98253(17) 0.2005(16) Uani 1 1 d .
Cl6 Cl 0.1344(2) 0.4908(3) 0.98871(16) 0.2022(16) Uani 1 1 d .
C60 C 0.2612(5) 0.5247(4) 0.9768(3) 0.0848(15) Uani 1 1 d .
H60 H 0.269(5) 0.506(4) 0.922(4) 0.102 Uiso 1 1 calc .
Cl7 Cl 0.96156(12) 0.45421(7) 0.76753(8) 0.0825(4) Uani 1 1 d .
C64 C 0.5696(4) 1.1298(3) 0.7235(3) 0.0739(13) Uani 1 1 d .
H64A H 0.5204 1.1683 0.7459 0.111 Uiso 1 1 calc R
H64B H 0.5239 1.0928 0.6822 0.111 Uiso 1 1 calc R
H64C H 0.6212 1.1643 0.6994 0.111 Uiso 1 1 calc R

loop_
_atom_site_aniso_label
_atom_site_aniso_U_11
_atom_site_aniso_U_22
_atom_site_aniso_U_33
_atom_site_aniso_U_23
_atom_site_aniso_U_13
_atom_site_aniso_U_12
Cl3 0.0643(6) 0.0871(8) 0.0488(5) 0.0079(5) -0.0020(4) 0.0204(5)
Cl2 0.0746(7) 0.0988(9) 0.0520(6) -0.0128(5) 0.0242(5) 0.0163(6)
Cl1 0.0994(9) 0.0728(7) 0.0620(7) -0.0180(5) -0.0268(6) -0.0028(6)
N1 0.0425(14) 0.0368(13) 0.0354(13) -0.0006(10) 0.0082(11) 0.0007(11)
C6 0.0417(17) 0.0513(19) 0.0433(17) 0.0022(15) 0.0095(14) 0.0046(14)
C7 0.0362(15) 0.0401(16) 0.0387(15) -0.0029(13) 0.0109(12) -0.0013(12)
C8 0.0505(18) 0.0372(16) 0.0439(17) -0.0030(13) 0.0127(14) 0.0001(13)
C9 0.0401(16) 0.0412(16) 0.0360(15) 0.0003(13) 0.0105(12) -0.0039(13)
O1 0.0785(18) 0.0552(15) 0.0414(13) 0.0092(11) 0.0198(12) 0.0055(13)
C11 0.0401(16) 0.0388(16) 0.0375(16) 0.0002(13) 0.0072(12) -0.0016(13)
C12 0.0442(17) 0.0446(18) 0.0467(18) -0.0044(14) 0.0124(14) 0.0034(14)
C13 0.0516(19) 0.062(2) 0.0362(16) -0.0013(15) 0.0047(14) -0.0042(16)
C14 0.0418(16) 0.0416(17) 0.0345(15) 0.0000(13) 0.0068(12) 0.0031(13)
C15 0.0425(16) 0.0369(16) 0.0377(16) -0.0013(12) 0.0100(13) -0.0038(12)
C16 0.0362(15) 0.0433(16) 0.0371(15) 0.0020(13) 0.0101(12) -0.0032(13)
C17 0.0527(19) 0.0480(19) 0.0419(17) -0.0041(14) 0.0096(15) -0.0016(15)
C18 0.060(2) 0.0433(18) 0.049(2) -0.0056(15) -0.0091(16) -0.0008(16)
C19 0.0409(17) 0.053(2) 0.0485(18) -0.0053(15) 0.0080(14) 0.0010(14)
C20 0.059(2) 0.050(2) 0.056(2) -0.0136(17) 0.0176(17) 0.0031(16)
C21 0.0363(15) 0.0383(16) 0.0372(15) -0.0020(12) 0.0114(12) -0.0024(12)
C22 0.057(2) 0.0400(17) 0.052(2) -0.0043(15) 0.0105(16) 0.0068(15)
C23 0.062(2) 0.0430(18) 0.054(2) -0.0048(15) 0.0228(17) 0.0024(16)
C24 0.0473(18) 0.0476(19) 0.057(2) -0.0010(16) 0.0177(16) -0.0004(15)
C25 0.066(2) 0.0422(18) 0.0451(18) 0.0001(15) 0.0032(16) 0.0131(16)
C26 0.0416(17) 0.062(2) 0.0380(16) 0.0069(15) 0.0066(13) 0.0021(15)
C27 0.0400(16) 0.055(2) 0.0431(17) -0.0063(15) 0.0071(13) 0.0018(14)
C28 0.057(2) 0.058(2) 0.0440(18) -0.0102(16) 0.0080(15) 0.0057(17)
C29 0.0468(18) 0.060(2) 0.0468(19) -0.0052(16) 0.0069(15) 0.0140(16)
C30 0.065(2) 0.0425(19) 0.059(2) -0.0005(16) 0.0156(18) -0.0050(16)
C31 0.057(2) 0.0369(17) 0.0486(19) 0.0013(14) 0.0050(15) 0.0007(15)
C32 0.0387(18) 0.064(2) 0.068(2) -0.0029(19) -0.0025(17) -0.0050(16)
C33 0.0427(18) 0.069(2) 0.0460(18) -0.0085(17) 0.0121(14) 0.0095(16)
C34 0.0509(19) 0.0392(17) 0.0408(17) 0.0049(13) 0.0076(14) -0.0032(14)
C35 0.0378(17) 0.061(2) 0.057(2) -0.0031(17) 0.0102(15) 0.0003(15)
C36 0.070(2) 0.053(2) 0.054(2) -0.0074(17) 0.0179(18) -0.0174(18)
C37 0.063(2) 0.075(3) 0.054(2) -0.002(2) 0.0203(18) -0.016(2)
Cl4 0.1255(14) 0.1282(14) 0.1175(13) 0.0241(11) 0.0305(11) 0.0421(11)
Cl5 0.298(4) 0.0731(11) 0.173(2) -0.0122(12) -0.074(2) 0.0125(15)
Cl6 0.1170(17) 0.349(5) 0.1326(19) 0.095(2) 0.0083(14) -0.016(2)
C60 0.126(5) 0.083(3) 0.047(2) -0.002(2) 0.020(3) -0.005(3)
Cl7 0.0989(9) 0.0474(6) 0.0971(9) -0.0099(5) 0.0122(7) 0.0209(5)
C64 0.097(3) 0.057(2) 0.061(3) 0.0076(19) 0.002(2) 0.024(2)

loop_
_atom_type_symbol
_atom_type_description
_atom_type_scat_dispersion_real
_atom_type_scat_dispersion_imag
_atom_type_scat_source
C C 0.0033 0.0016 'International Tables Vol C Tables 4.2.6.8 and 6.1.1.4'
H H 0.0000 0.0000 'International Tables Vol C Tables 4.2.6.8 and 6.1.1.4'
N N 0.0061 0.0033 'International Tables Vol C Tables 4.2.6.8 and 6.1.1.4'
O O 0.0106 0.0060 'International Tables Vol C Tables 4.2.6.8 and 6.1.1.4'
Cl Cl 0.1484 0.1585 'International Tables Vol C Tables 4.2.6.8 and 6.1.1.4'

loop_
_geom_angle_atom_site_label_1
_geom_angle_atom_site_label_2
_geom_angle_atom_site_label_3
_geom_angle
C15 N1 C21 120.5(2)
C15 N1 C34 121.4(3)
C21 N1 C34 118.1(3)
C26 C6 C16 119.4(3)
C21 C7 C16 120.2(3)
C21 C7 C14 121.2(3)
C16 C7 C14 118.5(3)
C15 C8 C22 118.7(3)
C15 C8 C12 125.0(3)
C22 C8 C12 116.3(3)
C16 C9 C17 117.7(3)
C16 C9 C15 119.7(3)
C17 C9 C15 122.4(3)
C27 C11 C35 119.0(3)
C27 C11 C21 122.0(3)
C35 C11 C21 118.9(3)
C36 C12 C23 118.4(3)
C36 C12 C8 121.3(3)
C23 C12 C8 120.3(3)
C17 C13 C26 119.5(3)
C24 C14 C19 118.8(3)
C24 C14 C7 120.1(3)
C19 C14 C7 121.1(3)
C8 C15 N1 117.9(3)
C8 C15 C9 126.3(3)
N1 C15 C9 115.7(3)
C6 C16 C9 120.0(3)
C6 C16 C7 121.1(3)
C9 C16 C7 118.9(3)
C13 C17 C9 121.5(3)
C28 C18 C32 121.7(3)
C28 C18 Cl1 118.8(3)
C32 C18 Cl1 119.6(3)
C29 C19 C14 120.7(3)
C33 C20 C23 118.9(3)
C7 C21 N1 120.2(3)
C7 C21 C11 121.3(3)
N1 C21 C11 117.9(3)
C31 C22 C8 123.4(3)
C20 C23 C12 121.2(4)
C14 C24 C30 121.4(3)
C29 C25 C30 121.7(3)
C29 C25 Cl7 119.5(3)
C30 C25 Cl7 118.8(3)
C13 C26 C6 121.6(3)
C13 C26 Cl3 119.6(3)
C6 C26 Cl3 118.8(3)
C11 C27 C28 121.1(3)
C18 C28 C27 118.7(3)
C25 C29 C19 119.0(3)
C24 C30 C25 118.4(3)
C22 C31 C34 119.1(3)
C22 C31 C64 123.8(4)
C34 C31 C64 117.1(3)
C18 C32 C35 118.8(3)
C37 C33 C20 121.6(3)
C37 C33 Cl2 119.1(3)
C20 C33 Cl2 119.3(3)
O1 C34 N1 119.9(3)
O1 C34 C31 124.9(3)
N1 C34 C31 115.2(3)
C32 C35 C11 120.7(3)
C12 C36 C37 121.1(4)
C33 C37 C36 118.9(4)
Cl6 C60 Cl5 113.5(4)
Cl6 C60 Cl4 110.1(3)
Cl5 C60 Cl4 110.5(3)

loop_
_geom_bond_atom_site_label_1
_geom_bond_atom_site_label_2
_geom_bond_distance
Cl3 C26 1.744(3)
Cl2 C33 1.749(4)
Cl1 C18 1.747(4)
N1 C15 1.407(4)
N1 C21 1.425(4)
N1 C34 1.429(4)
C6 C26 1.373(5)
C6 C16 1.403(5)
C7 C21 1.346(4)
C7 C16 1.454(4)
C7 C14 1.496(4)
C8 C15 1.384(5)
C8 C22 1.416(5)
C8 C12 1.492(5)
C9 C16 1.408(5)
C9 C17 1.410(5)
C9 C15 1.462(4)
O1 C34 1.215(4)
C11 C27 1.376(5)
C11 C35 1.388(5)
C11 C21 1.492(4)
C12 C36 1.384(5)
C12 C23 1.387(5)
C13 C17 1.369(5)
C13 C26 1.371(5)
C14 C24 1.377(5)
C14 C19 1.389(5)
C18 C28 1.374(5)
C18 C32 1.375(6)
C19 C29 1.381(5)
C20 C33 1.372(6)
C20 C23 1.381(5)
C22 C31 1.352(5)
C24 C30 1.379(5)
C25 C29 1.371(6)
C25 C30 1.380(6)
C25 Cl7 1.747(4)
C27 C28 1.386(5)
C31 C34 1.443(5)
C31 C64 1.500(5)
C32 C35 1.385(5)
C33 C37 1.370(6)
C36 C37 1.386(6)
Cl4 C60 1.739(6)
Cl5 C60 1.707(6)
Cl6 C60 1.685(7)
